data_2000442
loop_
_publ_author_name
'Nethaji, M.'
'Pattabhi, V.'
'Harikrishna Reddy, S.'

_publ_section_title
;
 Structure of
 pentacyclo[8.5.0.0^2,7^.0^4,13^.0^5,1^]pentadeca-8,14-diene-3,6-dione
;
_journal_issue 11
_journal_name_full 'Acta Crystallographica Section C'
_journal_page_first 1980
_journal_page_last 1981
_journal_paper_doi 10.1107/S0108270192002154
_journal_volume 48
_journal_year 1992
_chemical_formula_sum 'C15 H14 O2'
_chemical_formula_weight 226.27
_space_group_IT_number 14
_space_group_name_Hall '-P 2yn'
_space_group_name_H-M_alt 'P 1 21/n 1'
_symmetry_cell_setting monoclinic
_symmetry_space_group_name_Hall '-P 2yn'
_symmetry_space_group_name_H-M 'P 1 21/n 1'
_cell_angle_alpha 90
_cell_angle_beta 101.160(10)
_cell_angle_gamma 90
_cell_formula_units_Z 4
_cell_length_a 7.7505(9)
_cell_length_b 16.484(2)
_cell_length_c 8.7383(9)
_cell_volume 1095.3(2)
_diffrn_radiation_type Mo
_diffrn_radiation_wavelength 0.7107
_exptl_absorpt_coefficient_mu 0.084
_exptl_crystal_density_diffrn 1.372
_exptl_crystal_F_000 480
_cod_data_source_file ab0267.cif
_cod_data_source_block ab0267a
_cod_original_cell_volume 1095.2(2)
_cod_database_code 2000442

loop_
_space_group_symop_id
_space_group_symop_operation_xyz
1 x,y,z
2 -x+1/2,y+1/2,-z+1/2
3 -x,-y,-z
4 x+1/2,-y+1/2,z+1/2

loop_
_atom_site_label
_atom_site_fract_x
_atom_site_fract_y
_atom_site_fract_z
O1 .0393(3) .74250(10) .6660(2)
O2 .1716(3) .58190(10) 1.0584(2)
C3 .4974(3) .5769(2) .8173(3)
C4 .2107(4) .58550(10) .9306(3)
C5 .4022(3) .5262(2) .6784(3)
C6 .3751(3) .62510(10) .9038(3)
C7 .1111(3) .6030(2) .6412(3)
C8 .0930(3) .5504(2) .7865(3)
C9 .3265(4) .6380(2) .4676(3)
C10 .2598(4) .5714(2) .5593(3)
C11 .4188(4) .7008(2) .5320(4)
C12 .1466(3) .6890(2) .6962(3)
C13 .1619(4) .4650(2) .7777(3)
C14 .3249(4) .70140(10) .7996(3)
C15 .3125(4) .45410(10) .7328(3)
C16 .4777(4) .7116(2) .7051(4)
C17 .6099(4) .6451(2) .7724(4)
H3 .568(3) .5360(10) .887(3)
H5 .495(3) .509(2) .626(3)
H6 .444(3) .6420(10) 1.008(2)
H7 .007(3) .6020(10) .566(2)
H8 -.031(3) .5480(10) .789(3)
H9 .297(4) .6360(10) .353(3)
H10 .201(3) .5310(10) .484(3)
H11 .455(3) .742(2) .468(3)
H13 .092(3) .4220(10) .812(3)
H14 .320(3) .7460(10) .860(3)
H15 .365(4) .404(2) .732(3)
H16 .530(4) .767(2) .728(3)
H171 .687(4) .630(2) .701(3)
H172 .683(4) .666(2) .870(3)

loop_
_geom_angle_atom_site_label_1
_geom_angle_atom_site_label_2
_geom_angle_atom_site_label_3
_geom_angle
C6 C3 C17 100.6(2)
C5 C3 C6 114.8(2)
O2 C4 C6 122.6(2)
C3 C5 C15 111.2(2)
C10 C5 C15 106.2(2)
C4 C6 C14 108.7(2)
C10 C7 C12 110.8(2)
C8 C7 C10 112.2(2)
C7 C8 C13 112.7(2)
C10 C9 C11 123.9(3)
C5 C10 C9 115.7(2)
C9 C11 C16 123.7(3)
C7 C12 C14 114.1(2)
C8 C13 C15 119.0(3)
C12 C14 C16 113.2(2)
C5 C15 C13 118.7(2)
C14 C16 C17 103.6(2)
C3 C17 C16 104.7(3)
C5 C3 C17 114.2(2)
O2 C4 C8 121.8(2)
C6 C4 C8 115.5(2)
C3 C5 C10 116.0(3)
C3 C6 C4 118.5(2)
C3 C6 C14 103.7(2)
C8 C7 C12 107.6(2)
C4 C8 C7 109.1(2)
C4 C8 C13 103.6(2)
C7 C10 C9 111.1(3)
C5 C10 C7 110.2(2)
O1 C12 C7 122.9(2)
O1 C12 C14 123.0(3)
C6 C14 C12 109.7(2)
C6 C14 C16 105.3(2)
C11 C16 C14 113.7(3)
C11 C16 C17 110.5(3)

loop_
_geom_bond_atom_site_label_1
_geom_bond_atom_site_label_2
_geom_bond_distance
O1 C12 1.206(3)
C3 C6 1.542(4)
C4 C8 1.519(3)
C6 C14 1.557(3)
C7 C12 1.505(5)
C9 C11 1.321(4)
C13 C15 1.314(5)
C3 H3 0.99(2)
C7 H7 0.94(2)
C10 H10 0.98(2)
C14 H14 0.90(2)
C17 H171 0.97(3)
O2 C4 1.214(4)
C3 C17 1.520(5)
C5 C10 1.553(4)
C7 C8 1.566(4)
C8 C13 1.513(5)
C11 C16 1.504(5)
C14 C16 1.578(5)
C5 H5 0.96(3)
C8 H8 0.99(2)
C11 H11 0.97(3)
C15 H15 0.92(3)
C17 H172 0.99(3)
C3 C5 1.539(4)
C4 C6 1.490(4)
C5 C15 1.500(4)
C7 C10 1.559(4)
C9 C10 1.508(5)
C12 C14 1.511(4)
C16 C17 1.538(4)
C6 H6 1.01(2)
C9 H9 0.99(2)
C13 H13 0.97(2)
C16 H16 1.00(3)
